data_1508558
loop_
_publ_author_name
'Zang, Le Yun'
'Wei, Wei'
'Guo, Ye'
'Wang, Ting'
'Jiao, Rui Hua'
'Ng, Seik Weng'
'Tan, Ren Xiang'
'Ge, Hui Ming'

_publ_section_title
;
 Sesquiterpenoids from the mangrove-derived endophytic fungus Diaporthe
 sp.
;
_journal_issue 10
_journal_name_full 'Journal of natural products'
_journal_page_first 1744
_journal_page_last 1749
_journal_paper_doi 10.1021/np3004112
_journal_volume 75
_journal_year 2012
_chemical_absolute_configuration ad
_chemical_formula_moiety 'C15 H26 O2'
_chemical_formula_sum 'C15 H26 O2'
_chemical_formula_weight 238.36
_chemical_name_systematic
; 
 ? 
;
_space_group_IT_number 19
_symmetry_cell_setting orthorhombic
_symmetry_space_group_name_Hall 'P 2ac 2ab'
_symmetry_space_group_name_H-M 'P 21 21 21'
_atom_sites_solution_hydrogens geom
_atom_sites_solution_primary direct
_atom_sites_solution_secondary difmap
_audit_creation_method SHELXL-97
_cell_angle_alpha 90.00
_cell_angle_beta 90.00
_cell_angle_gamma 90.00
_cell_formula_units_Z 4
_cell_length_a 7.2909(2)
_cell_length_b 7.7433(1)
_cell_length_c 24.0515(4)
_cell_measurement_reflns_used 3820
_cell_measurement_temperature 100(2)
_cell_measurement_theta_max 75.95
_cell_measurement_theta_min 5.51
_cell_volume 1357.84(5)
_computing_cell_refinement 'CrysAlis PRO (Agilent, 2010)'
_computing_data_collection 'CrysAlis PRO (Agilent, 2010)'
_computing_data_reduction 'CrysAlis PRO (Agilent, 2010)'
_computing_molecular_graphics 'X-Seed (Barbour, 2001)'
_computing_publication_material 'publCIF (Westrip, 2010)'
_computing_structure_refinement 'SHELXL-97 (Sheldrick, 2008)'
_computing_structure_solution 'SHELXS-97 (Sheldrick, 2008)'
_diffrn_ambient_temperature 100(2)
_diffrn_detector_area_resol_mean 10.4041
_diffrn_measured_fraction_theta_full 0.987
_diffrn_measured_fraction_theta_max 0.987
_diffrn_measurement_device_type 'Agilent Technologies SuperNova Dual diffractometer with Atlas detector'
_diffrn_measurement_method '\w scan'
_diffrn_radiation_monochromator Mirror
_diffrn_radiation_source 'SuperNova (Cu) X-ray Source'
_diffrn_radiation_type CuK\a
_diffrn_radiation_wavelength 1.54184
_diffrn_reflns_av_R_equivalents 0.0154
_diffrn_reflns_av_sigmaI/netI 0.0210
_diffrn_reflns_limit_h_max 8
_diffrn_reflns_limit_h_min -9
_diffrn_reflns_limit_k_max 8
_diffrn_reflns_limit_k_min -9
_diffrn_reflns_limit_l_max 21
_diffrn_reflns_limit_l_min -29
_diffrn_reflns_number 4931
_diffrn_reflns_theta_full 76.14
_diffrn_reflns_theta_max 76.14
_diffrn_reflns_theta_min 6.00
_diffrn_standards_decay_% 0
_diffrn_standards_interval_count 0
_diffrn_standards_interval_time 0
_diffrn_standards_number 0
_exptl_absorpt_coefficient_mu 0.581
_exptl_absorpt_correction_T_max 0.8926
_exptl_absorpt_correction_T_min 0.8007
_exptl_absorpt_correction_type multi-scan
_exptl_absorpt_process_details 'CrysAlis PRO (Agilent, 2010)'
_exptl_crystal_colour colorless
_exptl_crystal_density_diffrn 1.166
_exptl_crystal_density_method 'not measured'
_exptl_crystal_description prism
_exptl_crystal_F_000 528
_exptl_crystal_size_max 0.40
_exptl_crystal_size_mid 0.30
_exptl_crystal_size_min 0.20
_refine_diff_density_max 0.286
_refine_diff_density_min -0.225
_refine_diff_density_rms 0.040
_refine_ls_abs_structure_details 'Flack (Flack, 1983) parameter from 1131 Friedel pairs'
_refine_ls_abs_structure_Flack -0.2(2)
_refine_ls_extinction_method none
_refine_ls_goodness_of_fit_ref 1.026
_refine_ls_hydrogen_treatment constr
_refine_ls_matrix_type full
_refine_ls_number_parameters 157
_refine_ls_number_reflns 2782
_refine_ls_number_restraints 0
_refine_ls_restrained_S_all 1.026
_refine_ls_R_factor_all 0.0360
_refine_ls_R_factor_gt 0.0355
_refine_ls_shift/su_max 0.001
_refine_ls_shift/su_mean 0.001
_refine_ls_structure_factor_coef Fsqd
_refine_ls_weighting_details 'calc w=1/[\s^2^(Fo^2^)+(0.0597P)^2^+0.3764P] where P=(Fo^2^+2Fc^2^)/3'
_refine_ls_weighting_scheme calc
_refine_ls_wR_factor_gt 0.0955
_refine_ls_wR_factor_ref 0.0962
_reflns_number_gt 2752
_reflns_number_total 2782
_reflns_threshold_expression I>2\s(I)
_cod_data_source_file np3004112_si_006.cif
_cod_data_source_block a
_cod_database_code 1508558

loop_
_symmetry_equiv_pos_as_xyz
'x, y, z'
'-x+1/2, -y, z+1/2'
'-x, y+1/2, -z+1/2'
'x+1/2, -y+1/2, -z'

loop_
_atom_site_label
_atom_site_type_symbol
_atom_site_fract_x
_atom_site_fract_y
_atom_site_fract_z
_atom_site_U_iso_or_equiv
_atom_site_adp_type
_atom_site_occupancy
_atom_site_symmetry_multiplicity
_atom_site_calc_flag
_atom_site_refinement_flags
O1 O 1.13562(14) 1.25206(12) 0.21961(4) 0.0173(2) Uani 1 1 d .
H1 H 1.0467 1.1964 0.2327 0.026 Uiso 1 1 calc R
O2 O 1.15001(14) 0.59474(11) 0.23063(4) 0.0189(2) Uani 1 1 d .
H2 H 1.1459 0.4863 0.2306 0.028 Uiso 1 1 calc R
C1 C 1.21716(18) 1.15562(16) 0.17487(5) 0.0142(3) Uani 1 1 d .
H1A H 1.3397 1.2087 0.1673 0.017 Uiso 1 1 calc R
C2 C 1.25146(18) 0.96994(16) 0.19190(5) 0.0139(3) Uani 1 1 d .
C3 C 1.17329(17) 0.83557(17) 0.16598(5) 0.0131(3) Uani 1 1 d .
C4 C 1.02958(17) 0.85362(16) 0.11967(5) 0.0136(3) Uani 1 1 d .
C5 C 0.86860(18) 0.72818(17) 0.13023(5) 0.0167(3) Uani 1 1 d .
H5A H 0.9137 0.6079 0.1275 0.020 Uiso 1 1 calc R
H5B H 0.8214 0.7460 0.1684 0.020 Uiso 1 1 calc R
C6 C 0.71225(19) 0.75433(18) 0.08860(6) 0.0192(3) Uani 1 1 d .
H6A H 0.7567 0.7276 0.0507 0.023 Uiso 1 1 calc R
H6B H 0.6112 0.6735 0.0974 0.023 Uiso 1 1 calc R
C7 C 0.63985(18) 0.93933(18) 0.09008(6) 0.0189(3) Uani 1 1 d .
H7A H 0.5788 0.9589 0.1263 0.023 Uiso 1 1 calc R
H7B H 0.5459 0.9526 0.0607 0.023 Uiso 1 1 calc R
C8 C 0.78780(18) 1.07910(17) 0.08186(5) 0.0161(3) Uani 1 1 d .
C9 C 0.94961(17) 1.03995(16) 0.12202(5) 0.0132(3) Uani 1 1 d .
H9 H 0.8953 1.0500 0.1601 0.016 Uiso 1 1 calc R
C10 C 1.10602(18) 1.17037(16) 0.12145(5) 0.0155(3) Uani 1 1 d .
H10A H 1.1864 1.1485 0.0890 0.019 Uiso 1 1 calc R
H10B H 1.0557 1.2887 0.1180 0.019 Uiso 1 1 calc R
C11 C 1.38604(19) 0.95192(18) 0.23935(6) 0.0185(3) Uani 1 1 d .
H11A H 1.3952 0.8302 0.2502 0.028 Uiso 1 1 calc R
H11B H 1.3434 1.0202 0.2711 0.028 Uiso 1 1 calc R
H11C H 1.5068 0.9937 0.2275 0.028 Uiso 1 1 calc R
C12 C 1.23362(18) 0.65363(16) 0.18020(5) 0.0149(3) Uani 1 1 d .
H12A H 1.1999 0.5749 0.1494 0.018 Uiso 1 1 calc R
H12B H 1.3687 0.6509 0.1843 0.018 Uiso 1 1 calc R
C13 C 1.12626(19) 0.80599(18) 0.06453(5) 0.0182(3) Uani 1 1 d .
H13A H 1.1732 0.6876 0.0668 0.027 Uiso 1 1 calc R
H13B H 1.2284 0.8858 0.0580 0.027 Uiso 1 1 calc R
H13C H 1.0385 0.8144 0.0338 0.027 Uiso 1 1 calc R
C14 C 0.8426(2) 1.09332(19) 0.02028(6) 0.0214(3) Uani 1 1 d .
H14A H 0.9373 1.1821 0.0160 0.032 Uiso 1 1 calc R
H14B H 0.7348 1.1249 -0.0019 0.032 Uiso 1 1 calc R
H14C H 0.8904 0.9820 0.0074 0.032 Uiso 1 1 calc R
C15 C 0.7015(2) 1.25315(19) 0.09853(6) 0.0231(3) Uani 1 1 d .
H15A H 0.7918 1.3456 0.0936 0.035 Uiso 1 1 calc R
H15B H 0.6632 1.2485 0.1376 0.035 Uiso 1 1 calc R
H15C H 0.5945 1.2761 0.0750 0.035 Uiso 1 1 calc R

loop_
_atom_site_aniso_label
_atom_site_aniso_U_11
_atom_site_aniso_U_22
_atom_site_aniso_U_33
_atom_site_aniso_U_23
_atom_site_aniso_U_13
_atom_site_aniso_U_12
O1 0.0223(5) 0.0110(4) 0.0184(4) -0.0029(4) 0.0037(4) -0.0027(4)
O2 0.0263(5) 0.0092(4) 0.0213(5) 0.0018(3) 0.0059(4) 0.0015(4)
C1 0.0167(6) 0.0107(6) 0.0153(6) -0.0008(5) 0.0015(5) -0.0017(5)
C2 0.0159(6) 0.0129(6) 0.0128(6) 0.0002(5) 0.0016(5) -0.0005(5)
C3 0.0138(6) 0.0127(6) 0.0127(5) 0.0003(4) 0.0017(5) 0.0011(5)
C4 0.0147(6) 0.0133(6) 0.0127(6) -0.0005(5) -0.0005(5) -0.0008(5)
C5 0.0186(6) 0.0141(6) 0.0175(6) 0.0000(5) -0.0019(5) -0.0031(5)
C6 0.0188(6) 0.0191(6) 0.0196(6) -0.0009(5) -0.0036(5) -0.0063(5)
C7 0.0147(6) 0.0229(7) 0.0191(6) 0.0004(5) -0.0028(5) -0.0016(5)
C8 0.0160(6) 0.0172(6) 0.0151(6) 0.0007(5) -0.0018(5) 0.0002(5)
C9 0.0142(6) 0.0125(6) 0.0130(6) -0.0003(5) 0.0000(5) -0.0013(5)
C10 0.0175(6) 0.0117(5) 0.0174(6) 0.0023(5) -0.0019(5) -0.0012(5)
C11 0.0212(6) 0.0159(6) 0.0183(6) -0.0017(5) -0.0051(5) 0.0000(5)
C12 0.0167(6) 0.0128(6) 0.0150(6) -0.0009(5) 0.0006(5) 0.0017(5)
C13 0.0194(6) 0.0203(6) 0.0150(6) -0.0030(5) 0.0007(5) -0.0003(5)
C14 0.0228(7) 0.0247(7) 0.0166(6) 0.0039(5) -0.0032(5) -0.0012(6)
C15 0.0222(7) 0.0199(6) 0.0272(7) -0.0006(6) -0.0067(6) 0.0062(6)

loop_
_atom_type_symbol
_atom_type_description
_atom_type_scat_dispersion_real
_atom_type_scat_dispersion_imag
_atom_type_scat_source
C C 0.0181 0.0091 'International Tables Vol C Tables 4.2.6.8 and 6.1.1.4'
H H 0.0000 0.0000 'International Tables Vol C Tables 4.2.6.8 and 6.1.1.4'
O O 0.0492 0.0322 'International Tables Vol C Tables 4.2.6.8 and 6.1.1.4'

loop_
_geom_angle_atom_site_label_1
_geom_angle_atom_site_label_2
_geom_angle_atom_site_label_3
_geom_angle
C1 O1 H1 109.5
C12 O2 H2 109.5
O1 C1 C2 111.00(10)
O1 C1 C10 111.85(11)
C2 C1 C10 112.76(10)
O1 C1 H1A 106.9
C2 C1 H1A 106.9
C10 C1 H1A 106.9
C3 C2 C11 123.75(12)
C3 C2 C1 122.72(12)
C11 C2 C1 113.50(11)
C2 C3 C12 119.57(11)
C2 C3 C4 123.85(11)
C12 C3 C4 116.52(10)
C3 C4 C5 110.00(10)
C3 C4 C13 106.82(10)
C5 C4 C13 109.72(10)
C3 C4 C9 108.28(10)
C5 C4 C9 106.99(10)
C13 C4 C9 115.00(10)
C6 C5 C4 112.03(11)
C6 C5 H5A 109.2
C4 C5 H5A 109.2
C6 C5 H5B 109.2
C4 C5 H5B 109.2
H5A C5 H5B 107.9
C7 C6 C5 111.49(11)
C7 C6 H6A 109.3
C5 C6 H6A 109.3
C7 C6 H6B 109.3
C5 C6 H6B 109.3
H6A C6 H6B 108.0
C6 C7 C8 114.45(11)
C6 C7 H7A 108.6
C8 C7 H7A 108.6
C6 C7 H7B 108.6
C8 C7 H7B 108.6
H7A C7 H7B 107.6
C14 C8 C15 107.10(11)
C14 C8 C7 110.83(11)
C15 C8 C7 107.16(11)
C14 C8 C9 114.54(11)
C15 C8 C9 108.61(11)
C7 C8 C9 108.34(10)
C10 C9 C8 115.68(10)
C10 C9 C4 109.49(10)
C8 C9 C4 116.26(10)
C10 C9 H9 104.7
C8 C9 H9 104.7
C4 C9 H9 104.7
C1 C10 C9 109.94(10)
C1 C10 H10A 109.7
C9 C10 H10A 109.7
C1 C10 H10B 109.7
C9 C10 H10B 109.7
H10A C10 H10B 108.2
C2 C11 H11A 109.5
C2 C11 H11B 109.5
H11A C11 H11B 109.5
C2 C11 H11C 109.5
H11A C11 H11C 109.5
H11B C11 H11C 109.5
O2 C12 C3 111.33(10)
O2 C12 H12A 109.4
C3 C12 H12A 109.4
O2 C12 H12B 109.4
C3 C12 H12B 109.4
H12A C12 H12B 108.0
C4 C13 H13A 109.5
C4 C13 H13B 109.5
H13A C13 H13B 109.5
C4 C13 H13C 109.5
H13A C13 H13C 109.5
H13B C13 H13C 109.5
C8 C14 H14A 109.5
C8 C14 H14B 109.5
H14A C14 H14B 109.5
C8 C14 H14C 109.5
H14A C14 H14C 109.5
H14B C14 H14C 109.5
C8 C15 H15A 109.5
C8 C15 H15B 109.5
H15A C15 H15B 109.5
C8 C15 H15C 109.5
H15A C15 H15C 109.5
H15B C15 H15C 109.5

loop_
_geom_bond_atom_site_label_1
_geom_bond_atom_site_label_2
_geom_bond_distance
O1 C1 1.4385(15)
O1 H1 0.8400
O2 C12 1.4320(15)
O2 H2 0.8400
C1 C2 1.5157(16)
C1 C10 1.5232(17)
C1 H1A 1.0000
C2 C3 1.3402(18)
C2 C11 1.5115(17)
C3 C12 1.5150(17)
C3 C4 1.5354(16)
C4 C5 1.5445(18)
C4 C13 1.5466(17)
C4 C9 1.5572(17)
C5 C6 1.5307(18)
C5 H5A 0.9900
C5 H5B 0.9900
C6 C7 1.5271(19)
C6 H6A 0.9900
C6 H6B 0.9900
C7 C8 1.5408(18)
C7 H7A 0.9900
C7 H7B 0.9900
C8 C14 1.5381(18)
C8 C15 1.5405(19)
C8 C9 1.5545(17)
C9 C10 1.5234(17)
C9 H9 1.0000
C10 H10A 0.9900
C10 H10B 0.9900
C11 H11A 0.9800
C11 H11B 0.9800
C11 H11C 0.9800
C12 H12A 0.9900
C12 H12B 0.9900
C13 H13A 0.9800
C13 H13B 0.9800
C13 H13C 0.9800
C14 H14A 0.9800
C14 H14B 0.9800
C14 H14C 0.9800
C15 H15A 0.9800
C15 H15B 0.9800
C15 H15C 0.9800

loop_
_geom_hbond_atom_site_label_D
_geom_hbond_atom_site_label_H
_geom_hbond_atom_site_label_A
_geom_hbond_distance_DH
_geom_hbond_distance_HA
_geom_hbond_distance_DA
_geom_hbond_angle_DHA
_geom_hbond_site_symmetry_A
O1 H1 O2 0.84 1.86 2.6932(13) 172.3 3_755
O2 H2 O1 0.84 1.83 2.6687(13) 171.7 1_545

loop_
_geom_torsion_atom_site_label_1
_geom_torsion_atom_site_label_2
_geom_torsion_atom_site_label_3
_geom_torsion_atom_site_label_4
_geom_torsion
O1 C1 C2 C3 119.07(13)
C10 C1 C2 C3 -7.33(18)
O1 C1 C2 C11 -62.79(14)
C10 C1 C2 C11 170.81(11)
C11 C2 C3 C12 -6.16(19)
C1 C2 C3 C12 171.79(12)
C11 C2 C3 C4 176.93(11)
C1 C2 C3 C4 -5.12(19)
C2 C3 C4 C5 -134.23(13)
C12 C3 C4 C5 48.78(14)
C2 C3 C4 C13 106.75(14)
C12 C3 C4 C13 -70.24(13)
C2 C3 C4 C9 -17.63(16)
C12 C3 C4 C9 165.37(10)
C3 C4 C5 C6 174.05(11)
C13 C4 C5 C6 -68.72(13)
C9 C4 C5 C6 56.65(14)
C4 C5 C6 C7 -57.71(15)
C5 C6 C7 C8 54.14(15)
C6 C7 C8 C14 76.95(14)
C6 C7 C8 C15 -166.52(11)
C6 C7 C8 C9 -49.51(15)
C14 C8 C9 C10 58.34(15)
C15 C8 C9 C10 -61.32(14)
C7 C8 C9 C10 -177.39(11)
C14 C8 C9 C4 -72.20(14)
C15 C8 C9 C4 168.15(11)
C7 C8 C9 C4 52.07(14)
C3 C4 C9 C10 52.20(13)
C5 C4 C9 C10 170.72(11)
C13 C4 C9 C10 -67.15(14)
C3 C4 C9 C8 -174.40(10)
C5 C4 C9 C8 -55.87(13)
C13 C4 C9 C8 66.25(14)
O1 C1 C10 C9 -83.50(12)
C2 C1 C10 C9 42.44(14)
C8 C9 C10 C1 159.70(10)
C4 C9 C10 C1 -66.60(13)
C2 C3 C12 O2 79.67(15)
C4 C3 C12 O2 -103.20(12)

loop_
_cod_related_entry_id
_cod_related_entry_database
_cod_related_entry_code
1 ChemSpider 28669208
